data_4326391
loop_
_publ_author_name
'Benedict M. Gardner'
'William Lewis'
'Alexander J. Blake'
'Stephen T. Liddle'

_publ_section_title
;
 Halide, Amide, Cationic, Manganese Carbonylate, and Oxide Derivatives of
 Triamidosilylamine Uranium Complexes
;
_journal_name_full 'Inorganic Chemistry'
_journal_page_first 9631
_journal_page_last 9641
_journal_paper_doi 10.1021/ic201372a
_journal_volume 50
_journal_year 2011
_chemical_formula_moiety 'C23 H55 N4 O2 Si3 U, C24 H20 B, C7 H8'
_chemical_formula_sum 'C54 H83 B N4 O2 Si3 U'
_chemical_formula_weight 1153.35
_chemical_name_systematic
; 
 ? 
;
_space_group_IT_number 14
_symmetry_cell_setting monoclinic
_symmetry_space_group_name_Hall '-P 2yn'
_symmetry_space_group_name_H-M 'P 1 21/n 1'
_atom_sites_solution_hydrogens 'geom, Me from difmap'
_atom_sites_solution_primary direct
_atom_sites_solution_secondary difmap
_audit_creation_method 'enCIFer editing of SHELXL97 CIF output'
_cell_angle_alpha 90.00
_cell_angle_beta 92.679(2)
_cell_angle_gamma 90.00
_cell_formula_units_Z 4
_cell_length_a 15.7341(7)
_cell_length_b 19.7519(9)
_cell_length_c 18.2383(8)
_cell_measurement_reflns_used 17149
_cell_measurement_temperature 150(2)
_cell_measurement_theta_max 27.50
_cell_measurement_theta_min 2.35
_cell_volume 5661.9(4)
_computing_cell_refinement 'Bruker SAINT version 6.36A (Bruker, 2000)'
_computing_data_collection 'Bruker SMART version 5.625 (Bruker, 2001)'
_computing_data_reduction 'Bruker SAINT; SHELXTL (Sheldrick, 2008)'
_computing_molecular_graphics 'SHELXTL (Sheldrick, 2008)'
_computing_publication_material 'enCIFer (Allen et al., 2004);PLATON (Spek, 2009)'
_computing_structure_refinement 'SHELXL97 (Sheldrick, 2008)'
_computing_structure_solution 'Bruker SHELXTL (Sheldrick, 2008)'
_diffrn_ambient_temperature 150(2)
_diffrn_measured_fraction_theta_full 0.996
_diffrn_measured_fraction_theta_max 0.996
_diffrn_measurement_device_type 'Bruker SMART APEX CCD diffractometer'
_diffrn_measurement_method '\w rotation with narrow frames'
_diffrn_radiation_monochromator graphite
_diffrn_radiation_source 'normal-focus sealed tube'
_diffrn_radiation_type MoK\a
_diffrn_radiation_wavelength 0.71073
_diffrn_reflns_av_R_equivalents 0.1094
_diffrn_reflns_av_sigmaI/netI 0.0772
_diffrn_reflns_limit_h_max 18
_diffrn_reflns_limit_h_min -15
_diffrn_reflns_limit_k_max 23
_diffrn_reflns_limit_k_min -21
_diffrn_reflns_limit_l_max 21
_diffrn_reflns_limit_l_min -21
_diffrn_reflns_number 29016
_diffrn_reflns_theta_full 25.00
_diffrn_reflns_theta_max 25.00
_diffrn_reflns_theta_min 2.03
_diffrn_standards_decay_% 0
_diffrn_standards_number 0
_exptl_absorpt_coefficient_mu 2.971
_exptl_absorpt_correction_T_max 0.66
_exptl_absorpt_correction_T_min 0.33
_exptl_absorpt_correction_type multi-scan
_exptl_absorpt_process_details '(SADABS; Bruker, 2001)'
_exptl_crystal_colour Green
_exptl_crystal_density_diffrn 1.353
_exptl_crystal_description Needle
_exptl_crystal_F_000 2360
_exptl_crystal_size_max 0.48
_exptl_crystal_size_mid 0.16
_exptl_crystal_size_min 0.15
_refine_diff_density_max 3.385
_refine_diff_density_min -2.384
_refine_diff_density_rms 0.135
_refine_ls_extinction_method none
_refine_ls_goodness_of_fit_ref 0.991
_refine_ls_hydrogen_treatment constr
_refine_ls_matrix_type full
_refine_ls_number_parameters 595
_refine_ls_number_reflns 9931
_refine_ls_number_restraints 513
_refine_ls_restrained_S_all 0.981
_refine_ls_R_factor_all 0.0467
_refine_ls_R_factor_gt 0.0401
_refine_ls_shift/su_max 0.002
_refine_ls_shift/su_mean 0.000
_refine_ls_structure_factor_coef Fsqd
_refine_ls_weighting_details 'calc w=1/[\s^2^(Fo^2^)+(0.0561P)^2^+0.0000P] where P=(Fo^2^+2Fc^2^)/3'
_refine_ls_weighting_scheme calc
_refine_ls_wR_factor_gt 0.1003
_refine_ls_wR_factor_ref 0.1032
_reflns_number_gt 8338
_reflns_number_total 9931
_reflns_threshold_expression I>2\s(I)
_cod_data_source_file ic201372a_si_001_07.cif
_cod_data_source_block 7
_cod_original_sg_symbol_H-M 'P 21/n'
_cod_database_code 4326391

loop_
_symmetry_equiv_pos_as_xyz
'x, y, z'
'-x+1/2, y+1/2, -z+1/2'
'-x, -y, -z'
'x-1/2, -y-1/2, z-1/2'

loop_
_atom_site_label
_atom_site_type_symbol
_atom_site_fract_x
_atom_site_fract_y
_atom_site_fract_z
_atom_site_U_iso_or_equiv
_atom_site_adp_type
_atom_site_occupancy
_atom_site_symmetry_multiplicity
_atom_site_calc_flag
_atom_site_refinement_flags
U1 U 0.204423(9) 0.222425(7) 0.486775(7) 0.02248(7) Uani 1 1 d U
N1 N 0.2106(2) 0.16595(18) 0.38030(18) 0.0289(7) Uani 1 1 d U
Si1 Si 0.12859(7) 0.12586(6) 0.33088(6) 0.0299(3) Uani 1 1 d U
C1 C 0.0264(3) 0.1379(3) 0.3763(3) 0.0440(12) Uani 1 1 d U
H1A H 0.0183 0.1861 0.3866 0.066 Uiso 1 1 calc R
H1B H 0.0277 0.1124 0.4224 0.066 Uiso 1 1 calc R
H1C H -0.0206 0.1216 0.3438 0.066 Uiso 1 1 calc R
C2 C 0.1172(3) 0.1596(3) 0.2354(3) 0.0530(14) Uani 1 1 d U
H2A H 0.1055 0.2083 0.2370 0.080 Uiso 1 1 calc R
H2B H 0.0702 0.1364 0.2087 0.080 Uiso 1 1 calc R
H2C H 0.1701 0.1518 0.2103 0.080 Uiso 1 1 calc R
C3 C 0.1478(3) 0.0328(2) 0.3226(3) 0.0554(14) Uani 1 1 d U
H3A H 0.1646 0.0142 0.3709 0.083 Uiso 1 1 calc R
H3B H 0.1933 0.0249 0.2887 0.083 Uiso 1 1 calc R
H3C H 0.0956 0.0105 0.3037 0.083 Uiso 1 1 calc R
C4 C 0.2944(2) 0.1465(3) 0.3518(2) 0.0407(11) Uani 1 1 d DU
H4A H 0.2989 0.1656 0.3019 0.049 Uiso 1 1 calc R
H4B H 0.2972 0.0966 0.3478 0.049 Uiso 1 1 calc R
C5 C 0.3678(3) 0.1707(3) 0.3995(2) 0.0466(12) Uani 1 1 d DU
H5A H 0.4181 0.1423 0.3907 0.056 Uiso 1 1 calc R
H5B H 0.3815 0.2178 0.3860 0.056 Uiso 1 1 calc R
N2 N 0.2078(2) 0.13066(17) 0.55928(18) 0.0296(8) Uani 1 1 d U
Si2 Si 0.12437(7) 0.08449(7) 0.59107(7) 0.0350(3) Uani 1 1 d U
C6 C 0.0253(3) 0.1379(3) 0.5836(3) 0.0473(12) Uani 1 1 d U
H6A H 0.0200 0.1586 0.5348 0.071 Uiso 1 1 calc R
H6B H 0.0287 0.1736 0.6210 0.071 Uiso 1 1 calc R
H6C H -0.0246 0.1094 0.5912 0.071 Uiso 1 1 calc R
C7 C 0.1103(3) 0.0045(3) 0.5373(3) 0.0547(14) Uani 1 1 d U
H7A H 0.1641 -0.0206 0.5388 0.082 Uiso 1 1 calc R
H7B H 0.0934 0.0154 0.4863 0.082 Uiso 1 1 calc R
H7C H 0.0662 -0.0233 0.5587 0.082 Uiso 1 1 calc R
C8 C 0.1403(3) 0.0595(3) 0.6897(3) 0.0605(15) Uani 1 1 d U
H8A H 0.1894 0.0291 0.6954 0.091 Uiso 1 1 calc R
H8B H 0.0893 0.0362 0.7055 0.091 Uiso 1 1 calc R
H8C H 0.1505 0.1001 0.7197 0.091 Uiso 1 1 calc R
C9 C 0.2899(3) 0.0953(2) 0.5707(2) 0.0413(11) Uani 1 1 d DU
H9A H 0.2791 0.0472 0.5827 0.050 Uiso 1 1 calc R
H9B H 0.3219 0.1158 0.6131 0.050 Uiso 1 1 calc R
C10 C 0.3426(3) 0.0985(2) 0.5052(3) 0.0482(12) Uani 1 1 d DU
H10A H 0.4001 0.0807 0.5183 0.058 Uiso 1 1 calc R
H10B H 0.3168 0.0694 0.4660 0.058 Uiso 1 1 calc R
N3 N 0.3035(2) 0.27885(15) 0.5530(2) 0.0272(8) Uani 1 1 d U
Si3 Si 0.28331(7) 0.31051(7) 0.63856(7) 0.0334(3) Uani 1 1 d U
C11 C 0.3263(3) 0.3982(3) 0.6520(3) 0.0551(14) Uani 1 1 d U
H11A H 0.3189 0.4125 0.7027 0.083 Uiso 1 1 calc R
H11B H 0.2955 0.4293 0.6183 0.083 Uiso 1 1 calc R
H11C H 0.3869 0.3986 0.6419 0.083 Uiso 1 1 calc R
C12 C 0.3294(4) 0.2563(3) 0.7146(3) 0.0568(14) Uani 1 1 d U
H12A H 0.3165 0.2763 0.7619 0.085 Uiso 1 1 calc R
H12B H 0.3912 0.2532 0.7107 0.085 Uiso 1 1 calc R
H12C H 0.3045 0.2109 0.7109 0.085 Uiso 1 1 calc R
C13 C 0.1659(3) 0.3097(3) 0.6429(3) 0.0450(12) Uani 1 1 d U
H13A H 0.1501 0.3215 0.6927 0.067 Uiso 1 1 calc R
H13B H 0.1443 0.2645 0.6302 0.067 Uiso 1 1 calc R
H13C H 0.1412 0.3429 0.6080 0.067 Uiso 1 1 calc R
C14 C 0.3927(3) 0.2765(2) 0.5318(3) 0.0362(10) Uani 1 1 d DU
H14A H 0.4304 0.2974 0.5704 0.043 Uiso 1 1 calc R
H14B H 0.3992 0.3015 0.4853 0.043 Uiso 1 1 calc R
C15 C 0.4147(3) 0.2041(2) 0.5224(3) 0.0478(12) Uani 1 1 d DU
H15A H 0.4701 0.2007 0.4990 0.057 Uiso 1 1 calc R
H15B H 0.4209 0.1822 0.5712 0.057 Uiso 1 1 calc R
N4 N 0.3499(2) 0.16805(18) 0.47738(18) 0.0286(7) Uani 1 1 d U
O1 O 0.06855(18) 0.29172(15) 0.47062(16) 0.0319(7) Uani 1 1 d U
C16 C -0.0031(3) 0.3104(3) 0.5150(2) 0.0357(10) Uani 1 1 d U
H16A H -0.0013 0.3591 0.5276 0.043 Uiso 1 1 calc R
H16B H -0.0027 0.2836 0.5609 0.043 Uiso 1 1 calc R
C17 C -0.0803(3) 0.2942(3) 0.4664(3) 0.0384(10) Uani 1 1 d U
H17A H -0.1299 0.3215 0.4801 0.046 Uiso 1 1 calc R
H17B H -0.0950 0.2455 0.4692 0.046 Uiso 1 1 calc R
C18 C -0.0526(3) 0.3130(3) 0.3895(2) 0.0379(10) Uani 1 1 d U
H18A H -0.0701 0.2776 0.3534 0.046 Uiso 1 1 calc R
H18B H -0.0782 0.3567 0.3734 0.046 Uiso 1 1 calc R
C19 C 0.0431(3) 0.3185(2) 0.3969(2) 0.0351(10) Uani 1 1 d U
H19A H 0.0696 0.2916 0.3582 0.042 Uiso 1 1 calc R
H19B H 0.0612 0.3663 0.3923 0.042 Uiso 1 1 calc R
O2 O 0.24260(18) 0.32212(14) 0.40191(15) 0.0333(7) Uani 1 1 d U
C20 C 0.2605(3) 0.3908(2) 0.4268(3) 0.0426(11) Uani 1 1 d U
H20A H 0.2914 0.3902 0.4754 0.051 Uiso 1 1 calc R
H20B H 0.2070 0.4165 0.4310 0.051 Uiso 1 1 calc R
C21 C 0.3145(4) 0.4227(3) 0.3703(3) 0.0574(14) Uani 1 1 d U
H21A H 0.3710 0.4353 0.3924 0.069 Uiso 1 1 calc R
H21B H 0.2867 0.4639 0.3497 0.069 Uiso 1 1 calc R
C22 C 0.3237(3) 0.3697(3) 0.3109(3) 0.0489(12) Uani 1 1 d U
H22A H 0.3201 0.3903 0.2614 0.059 Uiso 1 1 calc R
H22B H 0.3781 0.3448 0.3176 0.059 Uiso 1 1 calc R
C23 C 0.2488(3) 0.3244(3) 0.3228(2) 0.0447(11) Uani 1 1 d U
H23A H 0.1962 0.3433 0.2989 0.054 Uiso 1 1 calc R
H23B H 0.2585 0.2785 0.3029 0.054 Uiso 1 1 calc R
B1 B 0.5159(3) 0.0175(2) 0.2508(3) 0.0282(9) Uani 1 1 d U
C24 C 0.5745(3) 0.0475(2) 0.3217(2) 0.0276(8) Uani 1 1 d U
C25 C 0.6527(3) 0.0796(2) 0.3136(2) 0.0344(9) Uani 1 1 d U
H25A H 0.6742 0.0826 0.2659 0.041 Uiso 1 1 calc R
C26 C 0.7005(3) 0.1074(2) 0.3720(3) 0.0408(10) Uani 1 1 d U
H26A H 0.7532 0.1288 0.3636 0.049 Uiso 1 1 calc R
C27 C 0.6715(3) 0.1040(2) 0.4425(2) 0.0396(10) Uani 1 1 d U
H27A H 0.7038 0.1226 0.4829 0.048 Uiso 1 1 calc R
C28 C 0.5950(3) 0.0730(2) 0.4525(2) 0.0367(10) Uani 1 1 d U
H28A H 0.5739 0.0705 0.5004 0.044 Uiso 1 1 calc R
C29 C 0.5480(3) 0.0453(2) 0.3937(2) 0.0310(9) Uani 1 1 d U
H29A H 0.4954 0.0240 0.4028 0.037 Uiso 1 1 calc R
C30 C 0.4518(3) 0.0770(2) 0.2184(2) 0.0289(9) Uani 1 1 d U
C31 C 0.3809(3) 0.0614(3) 0.1720(2) 0.0377(10) Uani 1 1 d U
H31A H 0.3677 0.0152 0.1628 0.045 Uiso 1 1 calc R
C32 C 0.3288(3) 0.1111(3) 0.1389(2) 0.0426(11) Uani 1 1 d U
H32A H 0.2817 0.0984 0.1074 0.051 Uiso 1 1 calc R
C33 C 0.3459(3) 0.1790(3) 0.1519(2) 0.0420(11) Uani 1 1 d U
H33A H 0.3105 0.2131 0.1301 0.050 Uiso 1 1 calc R
C34 C 0.4145(3) 0.1957(3) 0.1967(3) 0.0393(10) Uani 1 1 d U
H34A H 0.4272 0.2421 0.2056 0.047 Uiso 1 1 calc R
C35 C 0.4659(3) 0.1463(2) 0.2294(2) 0.0318(9) Uani 1 1 d U
H35A H 0.5127 0.1600 0.2607 0.038 Uiso 1 1 calc R
C36 C 0.4618(2) -0.0471(2) 0.2806(2) 0.0270(8) Uani 1 1 d U
C37 C 0.4940(3) -0.1131(2) 0.2854(2) 0.0304(9) Uani 1 1 d U
H37A H 0.5474 -0.1223 0.2653 0.037 Uiso 1 1 calc R
C38 C 0.4514(3) -0.1654(2) 0.3183(2) 0.0345(9) Uani 1 1 d U
H38A H 0.4758 -0.2094 0.3200 0.041 Uiso 1 1 calc R
C39 C 0.3733(3) -0.1545(2) 0.3488(2) 0.0369(10) Uani 1 1 d U
H39A H 0.3448 -0.1902 0.3723 0.044 Uiso 1 1 calc R
C40 C 0.3381(3) -0.0906(2) 0.3441(2) 0.0350(10) Uani 1 1 d U
H40A H 0.2841 -0.0821 0.3635 0.042 Uiso 1 1 calc R
C41 C 0.3815(3) -0.0388(2) 0.3109(2) 0.0339(9) Uani 1 1 d U
H41A H 0.3558 0.0047 0.3085 0.041 Uiso 1 1 calc R
C42 C 0.5791(3) -0.0060(2) 0.1848(2) 0.0278(8) Uani 1 1 d U
C43 C 0.6555(3) -0.0414(2) 0.2005(2) 0.0317(9) Uani 1 1 d U
H43A H 0.6704 -0.0522 0.2502 0.038 Uiso 1 1 calc R
C44 C 0.7097(3) -0.0610(2) 0.1470(2) 0.0368(10) Uani 1 1 d U
H44A H 0.7607 -0.0846 0.1603 0.044 Uiso 1 1 calc R
C45 C 0.6897(3) -0.0462(2) 0.0740(2) 0.0396(10) Uani 1 1 d U
H45A H 0.7268 -0.0596 0.0370 0.048 Uiso 1 1 calc R
C46 C 0.6156(3) -0.0121(2) 0.0557(2) 0.0375(10) Uani 1 1 d U
H46A H 0.6014 -0.0015 0.0058 0.045 Uiso 1 1 calc R
C47 C 0.5611(3) 0.0071(2) 0.1103(2) 0.0323(9) Uani 1 1 d U
H47A H 0.5097 0.0299 0.0963 0.039 Uiso 1 1 calc R
C48 C 0.0927(6) 0.2159(4) -0.1676(4) 0.087(2) Uani 1 1 d U
H48A H 0.0444 0.2033 -0.2006 0.131 Uiso 1 1 calc R
H48B H 0.1459 0.2083 -0.1922 0.131 Uiso 1 1 calc R
H48C H 0.0882 0.2638 -0.1545 0.131 Uiso 1 1 calc R
C49 C 0.0922(3) 0.1734(3) -0.0991(3) 0.0540(12) Uani 1 1 d U
C50 C 0.1170(3) 0.2013(3) -0.0314(3) 0.0552(13) Uani 1 1 d U
H50A H 0.1340 0.2474 -0.0283 0.066 Uiso 1 1 calc R
C51 C 0.1169(3) 0.1625(3) 0.0308(3) 0.0529(12) Uani 1 1 d U
H51A H 0.1333 0.1819 0.0770 0.063 Uiso 1 1 calc R
C52 C 0.0935(3) 0.0962(3) 0.0269(3) 0.0575(13) Uani 1 1 d U
H52A H 0.0936 0.0697 0.0703 0.069 Uiso 1 1 calc R
C53 C 0.0696(3) 0.0674(3) -0.0395(3) 0.0581(13) Uani 1 1 d U
H53A H 0.0536 0.0211 -0.0421 0.070 Uiso 1 1 calc R
C54 C 0.0691(3) 0.1064(3) -0.1022(3) 0.0562(13) Uani 1 1 d U
H54A H 0.0525 0.0867 -0.1481 0.067 Uiso 1 1 calc R

loop_
_atom_site_aniso_label
_atom_site_aniso_U_11
_atom_site_aniso_U_22
_atom_site_aniso_U_33
_atom_site_aniso_U_23
_atom_site_aniso_U_13
_atom_site_aniso_U_12
U1 0.02633(10) 0.02575(11) 0.01536(10) -0.00025(6) 0.00101(6) 0.00216(6)
N1 0.0320(17) 0.0341(18) 0.0208(16) -0.0039(15) 0.0025(14) 0.0042(15)
Si1 0.0374(6) 0.0300(6) 0.0220(6) -0.0034(5) -0.0006(5) 0.0021(5)
C1 0.048(3) 0.040(3) 0.045(3) -0.005(2) 0.007(2) -0.005(2)
C2 0.048(3) 0.084(4) 0.026(2) 0.005(3) -0.008(2) 0.006(3)
C3 0.055(3) 0.035(3) 0.076(4) -0.012(3) 0.001(3) -0.001(2)
C4 0.036(2) 0.059(3) 0.028(2) -0.013(2) 0.0082(18) 0.003(2)
C5 0.043(2) 0.070(3) 0.027(2) -0.001(2) 0.0069(19) 0.013(2)
N2 0.0337(18) 0.0304(18) 0.0244(18) 0.0052(15) -0.0009(15) 0.0022(14)
Si2 0.0320(6) 0.0445(7) 0.0282(6) 0.0137(6) -0.0019(5) -0.0036(5)
C6 0.036(2) 0.062(3) 0.045(3) 0.010(3) 0.004(2) 0.003(2)
C7 0.055(3) 0.037(3) 0.069(4) 0.013(3) -0.024(3) -0.006(2)
C8 0.055(3) 0.087(4) 0.040(3) 0.029(3) 0.004(2) -0.004(3)
C9 0.039(2) 0.038(2) 0.048(3) 0.018(2) 0.006(2) 0.0065(19)
C10 0.047(3) 0.043(3) 0.055(3) 0.015(2) 0.008(2) 0.011(2)
N3 0.0310(18) 0.0308(19) 0.0190(18) -0.0025(14) -0.0055(14) -0.0005(13)
Si3 0.0353(6) 0.0405(7) 0.0237(6) -0.0093(6) -0.0060(5) 0.0080(5)
C11 0.052(3) 0.052(3) 0.060(4) -0.024(3) -0.009(3) 0.001(2)
C12 0.064(3) 0.080(4) 0.025(3) 0.001(3) -0.006(2) 0.029(3)
C13 0.038(2) 0.059(3) 0.038(3) -0.017(3) 0.000(2) 0.009(2)
C14 0.034(2) 0.045(3) 0.030(2) -0.004(2) -0.0006(19) -0.0065(18)
C15 0.040(2) 0.056(3) 0.047(3) -0.003(3) -0.001(2) -0.014(2)
N4 0.0317(17) 0.0325(17) 0.0215(16) 0.0010(15) -0.0004(13) 0.0048(14)
O1 0.0324(15) 0.0443(17) 0.0190(15) -0.0015(13) 0.0003(12) 0.0087(12)
C16 0.040(2) 0.046(3) 0.022(2) 0.000(2) 0.0009(18) 0.0127(19)
C17 0.033(2) 0.048(3) 0.033(2) 0.005(2) -0.0012(19) 0.0092(19)
C18 0.039(2) 0.047(3) 0.027(2) 0.003(2) -0.0055(18) 0.012(2)
C19 0.047(2) 0.041(2) 0.0171(19) 0.0082(19) -0.0004(18) 0.0085(19)
O2 0.0470(17) 0.0317(15) 0.0207(14) 0.0039(13) -0.0031(13) -0.0042(13)
C20 0.059(3) 0.029(2) 0.039(3) 0.002(2) -0.007(2) 0.002(2)
C21 0.065(3) 0.041(3) 0.066(3) 0.005(3) 0.005(3) -0.011(2)
C22 0.055(3) 0.049(3) 0.044(3) 0.010(2) 0.006(2) -0.007(2)
C23 0.060(3) 0.051(3) 0.022(2) 0.006(2) -0.001(2) -0.015(2)
B1 0.033(2) 0.032(2) 0.020(2) -0.0034(19) -0.0021(17) 0.0038(18)
C24 0.038(2) 0.0252(19) 0.0193(18) -0.0004(17) -0.0018(16) 0.0039(16)
C25 0.046(2) 0.034(2) 0.023(2) 0.0037(19) -0.0015(18) -0.0022(18)
C26 0.046(2) 0.038(2) 0.038(2) 0.000(2) -0.005(2) -0.006(2)
C27 0.056(3) 0.036(2) 0.026(2) -0.006(2) -0.012(2) 0.000(2)
C28 0.050(2) 0.040(2) 0.020(2) -0.0018(19) -0.0009(18) 0.010(2)
C29 0.038(2) 0.031(2) 0.023(2) 0.0008(18) 0.0017(17) 0.0044(17)
C30 0.034(2) 0.037(2) 0.0158(18) -0.0004(17) 0.0038(16) 0.0040(17)
C31 0.040(2) 0.047(2) 0.026(2) -0.003(2) -0.0023(18) 0.009(2)
C32 0.040(2) 0.064(3) 0.024(2) 0.002(2) 0.0013(19) 0.011(2)
C33 0.043(2) 0.057(3) 0.026(2) 0.017(2) 0.0081(19) 0.019(2)
C34 0.046(2) 0.041(2) 0.033(2) 0.011(2) 0.015(2) 0.007(2)
C35 0.035(2) 0.038(2) 0.022(2) 0.0050(18) 0.0091(17) 0.0041(17)
C36 0.033(2) 0.033(2) 0.0139(18) -0.0043(17) -0.0048(15) 0.0017(16)
C37 0.033(2) 0.036(2) 0.022(2) -0.0039(18) -0.0022(17) 0.0011(17)
C38 0.039(2) 0.030(2) 0.033(2) 0.0011(19) -0.0113(18) 0.0018(18)
C39 0.046(2) 0.039(2) 0.025(2) 0.004(2) -0.0023(19) -0.0100(19)
C40 0.037(2) 0.040(2) 0.028(2) -0.004(2) 0.0043(18) -0.0007(18)
C41 0.044(2) 0.031(2) 0.027(2) -0.0048(19) 0.0036(18) 0.0033(18)
C42 0.035(2) 0.029(2) 0.0198(18) -0.0019(17) -0.0014(16) -0.0019(16)
C43 0.033(2) 0.039(2) 0.023(2) -0.0039(19) -0.0013(17) -0.0033(17)
C44 0.029(2) 0.047(3) 0.034(2) -0.010(2) 0.0014(18) -0.0018(19)
C45 0.037(2) 0.052(3) 0.030(2) -0.013(2) 0.0072(19) -0.009(2)
C46 0.047(2) 0.047(3) 0.019(2) 0.000(2) 0.0029(18) -0.007(2)
C47 0.039(2) 0.037(2) 0.021(2) 0.0000(19) -0.0009(17) -0.0019(18)
C48 0.109(5) 0.087(5) 0.066(4) 0.030(3) 0.008(4) 0.019(4)
C49 0.055(3) 0.059(3) 0.049(3) 0.015(3) 0.011(2) 0.013(2)
C50 0.058(3) 0.051(3) 0.057(3) 0.006(3) 0.007(3) 0.010(2)
C51 0.056(3) 0.058(3) 0.044(3) 0.001(2) -0.001(2) 0.008(2)
C52 0.064(3) 0.059(3) 0.051(3) 0.016(3) 0.014(3) 0.010(3)
C53 0.058(3) 0.056(3) 0.063(3) 0.003(3) 0.020(3) -0.004(2)
C54 0.052(3) 0.068(3) 0.049(3) -0.003(3) 0.009(2) -0.001(3)

loop_
_atom_type_symbol
_atom_type_description
_atom_type_scat_dispersion_real
_atom_type_scat_dispersion_imag
_atom_type_scat_source
C C 0.0033 0.0016 'International Tables Vol C Tables 4.2.6.8 and 6.1.1.4'
H H 0.0000 0.0000 'International Tables Vol C Tables 4.2.6.8 and 6.1.1.4'
B B 0.0013 0.0007 'International Tables Vol C Tables 4.2.6.8 and 6.1.1.4'
N N 0.0061 0.0033 'International Tables Vol C Tables 4.2.6.8 and 6.1.1.4'
O O 0.0106 0.0060 'International Tables Vol C Tables 4.2.6.8 and 6.1.1.4'
Si Si 0.0817 0.0704 'International Tables Vol C Tables 4.2.6.8 and 6.1.1.4'
U U -9.6767 9.6646 'International Tables Vol C Tables 4.2.6.8 and 6.1.1.4'

loop_
_geom_angle_atom_site_label_1
_geom_angle_atom_site_label_2
_geom_angle_atom_site_label_3
_geom_angle
N3 U1 N2 95.05(12)
N3 U1 N1 131.36(12)
N2 U1 N1 96.18(12)
N3 U1 N4 68.79(12)
N2 U1 N4 72.66(11)
N1 U1 N4 69.90(11)
N3 U1 O1 110.90(11)
N2 U1 O1 119.97(11)
N1 U1 O1 103.72(11)
N4 U1 O1 166.96(10)
N3 U1 O2 76.58(11)
N2 U1 O2 165.05(11)
N1 U1 O2 80.82(11)
N4 U1 O2 92.64(10)
O1 U1 O2 74.88(9)
C4 N1 Si1 110.5(3)
C4 N1 U1 120.3(2)
Si1 N1 U1 128.04(17)
N1 Si1 C1 110.4(2)
N1 Si1 C2 111.0(2)
C1 Si1 C2 108.9(2)
N1 Si1 C3 111.9(2)
C1 Si1 C3 108.0(2)
C2 Si1 C3 106.5(3)
N1 C4 C5 112.8(3)
N4 C5 C4 112.1(4)
C9 N2 Si2 112.2(3)
C9 N2 U1 117.6(2)
Si2 N2 U1 129.03(18)
N2 Si2 C7 110.2(2)
N2 Si2 C8 113.2(2)
C7 Si2 C8 106.8(3)
N2 Si2 C6 108.7(2)
C7 Si2 C6 111.1(2)
C8 Si2 C6 106.9(2)
N2 C9 C10 112.6(4)
N4 C10 C9 112.0(4)
C14 N3 Si3 117.8(3)
C14 N3 U1 119.5(3)
Si3 N3 U1 121.28(18)
N3 Si3 C13 105.2(2)
N3 Si3 C11 111.9(2)
C13 Si3 C11 110.9(2)
N3 Si3 C12 112.4(2)
C13 Si3 C12 108.4(3)
C11 Si3 C12 107.9(3)
N3 C14 C15 106.9(3)
N4 C15 C14 111.9(4)
C5 N4 C15 111.6(4)
C5 N4 C10 113.0(4)
C15 N4 C10 108.9(4)
C5 N4 U1 105.4(2)
C15 N4 U1 111.3(3)
C10 N4 U1 106.6(2)
C16 O1 C19 103.3(3)
C16 O1 U1 137.3(2)
C19 O1 U1 119.1(2)
O1 C16 C17 104.0(3)
C16 C17 C18 103.4(4)
C19 C18 C17 105.1(4)
O1 C19 C18 106.4(3)
C23 O2 C20 105.1(3)
C23 O2 U1 130.2(3)
C20 O2 U1 124.7(2)
O2 C20 C21 106.6(4)
C20 C21 C22 106.0(4)
C23 C22 C21 101.9(4)
O2 C23 C22 104.5(4)
C36 B1 C30 110.8(3)
C36 B1 C24 107.3(3)
C30 B1 C24 109.5(3)
C36 B1 C42 111.2(3)
C30 B1 C42 108.5(3)
C24 B1 C42 109.5(3)
C29 C24 C25 114.5(4)
C29 C24 B1 122.8(4)
C25 C24 B1 122.6(4)
C26 C25 C24 123.1(4)
C25 C26 C27 120.2(4)
C28 C27 C26 118.3(4)
C27 C28 C29 120.9(4)
C28 C29 C24 122.9(4)
C35 C30 C31 114.7(4)
C35 C30 B1 123.9(4)
C31 C30 B1 121.2(4)
C32 C31 C30 122.7(5)
C33 C32 C31 120.0(5)
C34 C33 C32 118.6(4)
C33 C34 C35 121.2(5)
C34 C35 C30 122.8(4)
C37 C36 C41 114.3(4)
C37 C36 B1 123.5(3)
C41 C36 B1 121.9(4)
C38 C37 C36 122.8(4)
C37 C38 C39 120.8(4)
C40 C39 C38 118.5(4)
C39 C40 C41 119.9(4)
C40 C41 C36 123.7(4)
C47 C42 C43 115.0(4)
C47 C42 B1 123.4(4)
C43 C42 B1 121.6(4)
C44 C43 C42 123.0(4)
C43 C44 C45 120.0(4)
C46 C45 C44 119.2(4)
C45 C46 C47 120.1(4)
C46 C47 C42 122.6(4)
C54 C49 C50 118.7(5)
C54 C49 C48 121.1(6)
C50 C49 C48 120.2(6)
C51 C50 C49 120.1(6)
C52 C51 C50 120.4(6)
C51 C52 C53 120.5(6)
C52 C53 C54 119.4(6)
C49 C54 C53 120.9(6)

loop_
_geom_bond_atom_site_label_1
_geom_bond_atom_site_label_2
_geom_bond_distance
U1 N3 2.226(3)
U1 N2 2.243(3)
U1 N1 2.246(3)
U1 N4 2.542(3)
U1 O1 2.544(3)
U1 O2 2.592(3)
N1 C4 1.490(5)
N1 Si1 1.731(4)
Si1 C1 1.858(5)
Si1 C2 1.866(5)
Si1 C3 1.870(5)
C4 C5 1.492(4)
C5 N4 1.462(5)
N2 C9 1.475(5)
N2 Si2 1.721(3)
Si2 C7 1.868(5)
Si2 C8 1.870(5)
Si2 C6 1.883(5)
C9 C10 1.487(4)
C10 N4 1.471(6)
N3 C14 1.474(5)
N3 Si3 1.724(4)
Si3 C13 1.853(5)
Si3 C11 1.871(5)
Si3 C12 1.871(5)
C14 C15 1.485(4)
C15 N4 1.463(6)
O1 C16 1.466(5)
O1 C19 1.483(5)
C16 C17 1.504(6)
C17 C18 1.535(6)
C18 C19 1.510(6)
O2 C23 1.451(5)
O2 C20 1.453(5)
C20 C21 1.504(7)
C21 C22 1.517(7)
C22 C23 1.504(6)
B1 C36 1.640(6)
B1 C30 1.642(6)
B1 C24 1.661(6)
B1 C42 1.663(6)
C24 C29 1.398(5)
C24 C25 1.399(6)
C25 C26 1.386(6)
C26 C27 1.388(6)
C27 C28 1.369(6)
C28 C29 1.386(6)
C30 C35 1.399(6)
C30 C31 1.403(6)
C31 C32 1.398(6)
C32 C33 1.384(7)
C33 C34 1.363(7)
C34 C35 1.385(6)
C36 C37 1.400(6)
C36 C41 1.412(5)
C37 C38 1.384(6)
C38 C39 1.388(6)
C39 C40 1.380(6)
C40 C41 1.384(6)
C42 C47 1.398(5)
C42 C43 1.408(6)
C43 C44 1.381(6)
C44 C45 1.385(6)
C45 C46 1.375(7)
C46 C47 1.396(6)
C48 C49 1.505(8)
C49 C54 1.373(8)
C49 C50 1.391(8)
C50 C51 1.370(8)
C51 C52 1.360(8)
C52 C53 1.373(8)
C53 C54 1.378(8)
